data_7234151
loop_
_publ_author_name
'Samie, Ali'
'Salimi, Alireza'
'Garrison, Jered C.'

_publ_section_title
;
 Exploration of relative \p-electron localization in naphthalene aromatic
 rings by C--H&#x22EF;\p interactions: experimental evidence,
 computational criteria, and database analysis
;
_journal_issue 42
_journal_name_full CrystEngComm
_journal_page_first 6432
_journal_paper_doi 10.1039/C9CE00929A
_journal_volume 21
_journal_year 2019
_chemical_formula_sum 'C16 H11 N O2'
_chemical_formula_weight 249.26
_space_group_crystal_system orthorhombic
_space_group_IT_number 33
_space_group_name_Hall 'P 2c -2n'
_space_group_name_H-M_alt 'P n a 21'
_symmetry_space_group_name_Hall 'P 2c -2n'
_symmetry_space_group_name_H-M 'P n a 21'
_atom_sites_solution_hydrogens geom
_audit_creation_method SHELXL-2013
_audit_update_record
;
2018-11-09 deposited with the CCDC.    2019-09-23 downloaded from the CCDC.
;
_cell_angle_alpha 90
_cell_angle_beta 90
_cell_angle_gamma 90
_cell_formula_units_Z 4
_cell_length_a 7.76480(10)
_cell_length_b 25.7822(2)
_cell_length_c 5.89423(5)
_cell_measurement_reflns_used 25524
_cell_measurement_temperature 100(2)
_cell_measurement_theta_max 76.0070
_cell_measurement_theta_min 5.1090
_cell_volume 1179.99(2)
_computing_cell_refinement
;
CrysAlisPro, Agilent Technologies,
Version 1.171.37.35 (release 13-08-2014 CrysAlis171 .NET)
(compiled Aug 13 2014,18:06:01)
;
_computing_data_collection
;
CrysAlisPro, Agilent Technologies,
Version 1.171.37.35 (release 13-08-2014 CrysAlis171 .NET)
(compiled Aug 13 2014,18:06:01)
;
_computing_data_reduction
;
CrysAlisPro, Agilent Technologies,
Version 1.171.37.35 (release 13-08-2014 CrysAlis171 .NET)
(compiled Aug 13 2014,18:06:01)
;
_computing_structure_refinement 'SHELXL-2013 (Sheldrick, 2013)'
_diffrn_ambient_temperature 100(2)
_diffrn_detector 'CCD plate'
_diffrn_detector_area_resol_mean 8.2603
_diffrn_detector_type Onyx
_diffrn_measured_fraction_theta_full 0.997
_diffrn_measured_fraction_theta_max 0.998
_diffrn_measurement_device 'four-circle diffractometer'
_diffrn_measurement_device_type 'Xcalibur, Onyx, Ultra'
_diffrn_orient_matrix_UB_11 -0.0355622000
_diffrn_orient_matrix_UB_12 0.1152998000
_diffrn_orient_matrix_UB_13 -0.0525495000
_diffrn_orient_matrix_UB_21 -0.0341462000
_diffrn_orient_matrix_UB_22 0.2263120000
_diffrn_orient_matrix_UB_23 0.0280315000
_diffrn_orient_matrix_UB_31 0.1922033000
_diffrn_orient_matrix_UB_32 0.0616334000
_diffrn_orient_matrix_UB_33 -0.0047529000
_diffrn_radiation_monochromator mirror
_diffrn_radiation_probe x-ray
_diffrn_radiation_type 'Cu K\a'
_diffrn_radiation_wavelength 1.54184
_diffrn_reflns_av_R_equivalents 0.0510
_diffrn_reflns_av_unetI/netI 0.0170
_diffrn_reflns_Laue_measured_fraction_full 0.997
_diffrn_reflns_Laue_measured_fraction_max 0.998
_diffrn_reflns_limit_h_max 9
_diffrn_reflns_limit_h_min -8
_diffrn_reflns_limit_k_max 32
_diffrn_reflns_limit_k_min -32
_diffrn_reflns_limit_l_max 7
_diffrn_reflns_limit_l_min -7
_diffrn_reflns_number 31439
_diffrn_reflns_point_group_measured_fraction_full 0.998
_diffrn_reflns_point_group_measured_fraction_max 0.995
_diffrn_reflns_theta_full 67.684
_diffrn_reflns_theta_max 76.190
_diffrn_reflns_theta_min 3.428
_diffrn_source 'sealed X-ray tube'
_diffrn_source_type 'Enhance Ultra (Cu) X-ray Source'
_exptl_absorpt_correction_T_max 1.00000
_exptl_absorpt_correction_T_min 0.72591
_exptl_absorpt_correction_type multi-scan
_exptl_absorpt_process_details
;
CrysAlisPro, Agilent Technologies,
Version 1.171.37.35 (release 13-08-2014 CrysAlis171 .NET)
(compiled Aug 13 2014,18:06:01)
Empirical absorption correction using spherical harmonics,
 implemented in SCALE3 ABSPACK scaling algorithm.
Empirical absorption correction using spherical harmonics,
 implemented in SCALE3 ABSPACK scaling algorithm.
;
_exptl_crystal_colour 'clear colourless'
_exptl_crystal_density_diffrn 1.403
_exptl_crystal_description block
_exptl_crystal_F_000 520
_exptl_crystal_size_max 0.5000
_exptl_crystal_size_mid 0.2500
_exptl_crystal_size_min 0.2500
_refine_diff_density_max 0.140
_refine_diff_density_min -0.177
_refine_diff_density_rms 0.042
_refine_ls_abs_structure_details
;
 Flack x determined using 1087 quotients [(I+)-(I-)]/[(I+)+(I-)]
 (Parsons and Flack (2004), Acta Cryst. A60, s61).
;
_refine_ls_abs_structure_Flack 0.05(7)
_refine_ls_extinction_method none
_refine_ls_goodness_of_fit_ref 1.066
_refine_ls_hydrogen_treatment constr
_refine_ls_matrix_type full
_refine_ls_number_parameters 172
_refine_ls_number_reflns 2459
_refine_ls_number_restraints 1
_refine_ls_restrained_S_all 1.066
_refine_ls_R_factor_all 0.0319
_refine_ls_R_factor_gt 0.0315
_refine_ls_shift/su_max 0.000
_refine_ls_shift/su_mean 0.000
_refine_ls_structure_factor_coef Fsqd
_refine_ls_weighting_details 'w=1/[\s^2^(Fo^2^)+(0.0497P)^2^+0.2586P] where P=(Fo^2^+2Fc^2^)/3'
_refine_ls_weighting_scheme calc
_refine_ls_wR_factor_gt 0.0798
_refine_ls_wR_factor_ref 0.0811
_reflns_Friedel_coverage 0.813
_reflns_Friedel_fraction_full 0.999
_reflns_Friedel_fraction_max 0.991
_reflns_number_gt 2430
_reflns_number_total 2459
_reflns_threshold_expression 'I > 2\s(I)'
_cod_data_source_file c9ce00929a2.cif
_cod_data_source_block shelx_CCDC1
_cod_depositor_comments 'Adding full bibliography for 7234149--7234152.cif.'
_cod_database_code 7234151
_shelx_space_group_comment
;
The symmetry employed for this shelxl refinement is uniquely defined
by the following loop, which should always be used as a source of
symmetry information in preference to the above space-group names.
They are only intended as comments.
;
_shelx_estimated_absorpt_t_min 0.928
_shelx_estimated_absorpt_t_max 0.928
_shelxl_version_number 2013-4

loop_
_space_group_symop_operation_xyz
'x, y, z'
'-x, -y, z+1/2'
'-x+1/2, y+1/2, z+1/2'
'x+1/2, -y+1/2, z'

loop_
_atom_site_label
_atom_site_type_symbol
_atom_site_fract_x
_atom_site_fract_y
_atom_site_fract_z
_atom_site_U_iso_or_equiv
_atom_site_adp_type
_atom_site_occupancy
_atom_site_site_symmetry_order
_atom_site_calc_flag
_atom_site_refinement_flags_posn
_atom_site_refinement_flags_adp
O2B O 0.45428(16) 0.30117(5) 0.2844(2) 0.0195(3) Uani 1 1 d . .
O1 O 0.61321(18) 0.24971(5) 0.5121(2) 0.0242(3) Uani 1 1 d . .
N1 N 0.5381(2) 0.12429(6) 0.0799(3) 0.0219(4) Uani 1 1 d . .
C16 C 0.3878(2) 0.22061(7) -0.0144(3) 0.0203(4) Uani 1 1 d . .
H16 H 0.3367 0.2533 -0.0463 0.024 Uiso 1 1 calc R U
C6 C 0.6122(2) 0.47047(7) 0.8450(3) 0.0206(4) Uani 1 1 d . .
H6 H 0.5550 0.4751 0.9860 0.025 Uiso 1 1 calc R U
C2 C 0.4938(2) 0.34368(7) 0.4269(3) 0.0178(4) Uani 1 1 d . .
C3 C 0.4028(2) 0.34959(7) 0.6319(3) 0.0193(4) Uani 1 1 d . .
H3 H 0.3175 0.3251 0.6753 0.023 Uiso 1 1 calc R U
C11 C 0.5249(2) 0.25510(7) 0.3462(3) 0.0178(3) Uani 1 1 d . .
C15 C 0.3669(2) 0.17932(7) -0.1616(3) 0.0223(4) Uani 1 1 d . .
H15 H 0.2997 0.1829 -0.2954 0.027 Uiso 1 1 calc R U
C13 C 0.5544(2) 0.16420(7) 0.2215(3) 0.0202(4) Uani 1 1 d . .
H13 H 0.6169 0.1590 0.3581 0.024 Uiso 1 1 calc R U
C8 C 0.8223(3) 0.49892(7) 0.5705(3) 0.0219(4) Uani 1 1 d . .
H8 H 0.9076 0.5233 0.5261 0.026 Uiso 1 1 calc R U
C1 C 0.6144(2) 0.37817(7) 0.3550(3) 0.0181(4) Uani 1 1 d . .
H1 H 0.6709 0.3734 0.2136 0.022 Uiso 1 1 calc R U
C10 C 0.6549(2) 0.42148(6) 0.4941(3) 0.0172(4) Uani 1 1 d . .
C5 C 0.5679(2) 0.42774(7) 0.7045(3) 0.0170(4) Uani 1 1 d . .
C4 C 0.4395(2) 0.39126(7) 0.7674(3) 0.0193(4) Uani 1 1 d . .
H4 H 0.3782 0.3958 0.9055 0.023 Uiso 1 1 calc R U
C9 C 0.7834(2) 0.45798(7) 0.4306(3) 0.0196(4) Uani 1 1 d . .
H9 H 0.8426 0.4540 0.2907 0.024 Uiso 1 1 calc R U
C12 C 0.4848(2) 0.21335(7) 0.1810(3) 0.0176(4) Uani 1 1 d . .
C7 C 0.7366(2) 0.50507(7) 0.7795(4) 0.0223(4) Uani 1 1 d . .
H7 H 0.7652 0.5334 0.8755 0.027 Uiso 1 1 calc R U
C14 C 0.4465(2) 0.13251(7) -0.1094(3) 0.0214(4) Uani 1 1 d . .
H14 H 0.4352 0.1047 -0.2142 0.026 Uiso 1 1 calc R U

loop_
_atom_site_aniso_label
_atom_site_aniso_U_11
_atom_site_aniso_U_22
_atom_site_aniso_U_33
_atom_site_aniso_U_23
_atom_site_aniso_U_13
_atom_site_aniso_U_12
O2B 0.0234(6) 0.0128(6) 0.0224(6) -0.0022(5) -0.0049(5) -0.0006(4)
O1 0.0290(7) 0.0190(6) 0.0245(7) -0.0026(6) -0.0081(6) 0.0029(5)
N1 0.0212(8) 0.0180(7) 0.0266(8) -0.0041(7) -0.0013(6) 0.0002(6)
C16 0.0226(9) 0.0158(8) 0.0224(9) 0.0016(7) -0.0006(7) -0.0004(7)
C6 0.0236(9) 0.0194(8) 0.0187(8) -0.0020(7) -0.0014(7) 0.0038(7)
C2 0.0204(8) 0.0125(8) 0.0205(8) -0.0009(7) -0.0044(7) 0.0005(6)
C3 0.0178(8) 0.0177(8) 0.0225(9) 0.0019(7) -0.0006(7) -0.0011(6)
C11 0.0166(8) 0.0157(8) 0.0211(8) 0.0015(7) -0.0003(7) -0.0003(6)
C15 0.0247(9) 0.0219(8) 0.0203(9) -0.0015(7) -0.0022(8) -0.0021(7)
C13 0.0192(8) 0.0184(8) 0.0230(9) 0.0000(7) -0.0039(8) 0.0003(6)
C8 0.0205(9) 0.0175(8) 0.0276(10) 0.0017(7) -0.0035(8) -0.0026(7)
C1 0.0210(8) 0.0169(8) 0.0163(8) 0.0006(7) -0.0002(7) 0.0030(6)
C10 0.0189(8) 0.0149(7) 0.0179(8) 0.0010(7) -0.0028(7) 0.0022(6)
C5 0.0179(8) 0.0155(7) 0.0177(8) 0.0009(6) -0.0028(7) 0.0035(6)
C4 0.0204(8) 0.0185(8) 0.0189(8) 0.0015(7) 0.0007(7) 0.0023(6)
C9 0.0202(9) 0.0183(8) 0.0202(8) 0.0014(6) 0.0001(7) 0.0000(7)
C12 0.0153(8) 0.0168(8) 0.0206(8) -0.0009(7) 0.0019(7) -0.0014(6)
C7 0.0241(9) 0.0168(8) 0.0259(9) -0.0042(7) -0.0051(8) 0.0004(7)
C14 0.0232(9) 0.0181(8) 0.0229(9) -0.0043(7) 0.0010(7) -0.0034(7)

loop_
_atom_type_symbol
_atom_type_description
_atom_type_scat_dispersion_real
_atom_type_scat_dispersion_imag
_atom_type_scat_source
C C 0.0181 0.0091 'International Tables Vol C Tables 4.2.6.8 and 6.1.1.4'
H H 0.0000 0.0000 'International Tables Vol C Tables 4.2.6.8 and 6.1.1.4'
N N 0.0311 0.0180 'International Tables Vol C Tables 4.2.6.8 and 6.1.1.4'
O O 0.0492 0.0322 'International Tables Vol C Tables 4.2.6.8 and 6.1.1.4'

loop_
_geom_angle_atom_site_label_1
_geom_angle_atom_site_label_2
_geom_angle_atom_site_label_3
_geom_angle
C11 O2B C2 115.53(14)
C13 N1 C14 116.75(16)
C15 C16 C12 118.68(16)
C15 C16 H16 120.7
C12 C16 H16 120.7
C7 C6 C5 120.74(18)
C7 C6 H6 119.6
C5 C6 H6 119.6
C1 C2 C3 122.85(16)
C1 C2 O2B 118.13(17)
C3 C2 O2B 118.98(16)
C4 C3 C2 118.77(17)
C4 C3 H3 120.6
C2 C3 H3 120.6
O1 C11 O2B 123.33(16)
O1 C11 C12 124.69(16)
O2B C11 C12 111.95(15)
C16 C15 C14 118.52(17)
C16 C15 H15 120.7
C14 C15 H15 120.7
N1 C13 C12 123.87(17)
N1 C13 H13 118.1
C12 C13 H13 118.1
C9 C8 C7 120.51(17)
C9 C8 H8 119.7
C7 C8 H8 119.7
C2 C1 C10 119.16(17)
C2 C1 H1 120.4
C10 C1 H1 120.4
C1 C10 C9 121.60(17)
C1 C10 C5 119.17(16)
C9 C10 C5 119.22(16)
C4 C5 C6 122.11(17)
C4 C5 C10 119.10(16)
C6 C5 C10 118.79(16)
C3 C4 C5 120.91(17)
C3 C4 H4 119.5
C5 C4 H4 119.5
C8 C9 C10 120.34(17)
C8 C9 H9 119.8
C10 C9 H9 119.8
C16 C12 C13 118.26(16)
C16 C12 C11 124.03(15)
C13 C12 C11 117.68(16)
C6 C7 C8 120.40(17)
C6 C7 H7 119.8
C8 C7 H7 119.8
N1 C14 C15 123.87(17)
N1 C14 H14 118.1
C15 C14 H14 118.1

loop_
_geom_bond_atom_site_label_1
_geom_bond_atom_site_label_2
_geom_bond_distance
O2B C11 1.358(2)
O2B C2 1.414(2)
O1 C11 1.202(2)
N1 C13 1.331(2)
N1 C14 1.341(3)
C16 C15 1.383(3)
C16 C12 1.389(3)
C16 H16 0.9500
C6 C7 1.370(3)
C6 C5 1.420(2)
C6 H6 0.9500
C2 C1 1.359(3)
C2 C3 1.408(3)
C3 C4 1.369(3)
C3 H3 0.9500
C11 C12 1.484(2)
C15 C14 1.390(3)
C15 H15 0.9500
C13 C12 1.398(2)
C13 H13 0.9500
C8 C9 1.373(3)
C8 C7 1.409(3)
C8 H8 0.9500
C1 C10 1.421(2)
C1 H1 0.9500
C10 C9 1.421(2)
C10 C5 1.421(2)
C5 C4 1.420(2)
C4 H4 0.9500
C9 H9 0.9500
C7 H7 0.9500
C14 H14 0.9500

loop_
_geom_torsion_atom_site_label_1
_geom_torsion_atom_site_label_2
_geom_torsion_atom_site_label_3
_geom_torsion_atom_site_label_4
_geom_torsion
C11 O2B C2 C1 102.67(19)
C11 O2B C2 C3 -79.6(2)
C1 C2 C3 C4 -1.4(3)
O2B C2 C3 C4 -178.95(16)
C2 O2B C11 O1 1.1(3)
C2 O2B C11 C12 -176.86(14)
C12 C16 C15 C14 -1.1(3)
C14 N1 C13 C12 -1.2(3)
C3 C2 C1 C10 1.7(3)
O2B C2 C1 C10 179.34(15)
C2 C1 C10 C9 178.20(17)
C2 C1 C10 C5 -0.2(2)
C7 C6 C5 C4 -179.90(17)
C7 C6 C5 C10 -0.1(3)
C1 C10 C5 C4 -1.7(2)
C9 C10 C5 C4 179.91(16)
C1 C10 C5 C6 178.50(16)
C9 C10 C5 C6 0.1(2)
C2 C3 C4 C5 -0.6(3)
C6 C5 C4 C3 -178.10(17)
C10 C5 C4 C3 2.1(3)
C7 C8 C9 C10 0.5(3)
C1 C10 C9 C8 -178.70(17)
C5 C10 C9 C8 -0.3(3)
C15 C16 C12 C13 -1.1(3)
C15 C16 C12 C11 176.59(18)
N1 C13 C12 C16 2.4(3)
N1 C13 C12 C11 -175.48(17)
O1 C11 C12 C16 -177.51(19)
O2B C11 C12 C16 0.4(2)
O1 C11 C12 C13 0.2(3)
O2B C11 C12 C13 178.15(16)
C5 C6 C7 C8 0.3(3)
C9 C8 C7 C6 -0.5(3)
C13 N1 C14 C15 -1.2(3)
C16 C15 C14 N1 2.4(3)
